data_7718791
loop_
_publ_author_name
'Pavard, Paul-Alexis'
'Pugliese, Eva'
'Coutancier, Damien'
'Albin, Val&#xe9;rie'
'Casaretto, Nicolas'
'Bourcier, Sophie'
'Lair, Virginie'
'Ringuede, Armelle'
'Auffrant, Audrey'
'Schneider, Nathanaelle'

_publ_section_title
;
 Relationship between molecular structures and thermogravimetric
 properties of gallium-amidinate based compounds.
;
_journal_issue 24
_journal_name_full 'Dalton transactions (Cambridge, England : 2003)'
_journal_page_first 9770
_journal_page_last 9777
_journal_paper_doi 10.1039/d5dt00944h
_journal_volume 54
_journal_year 2025
_chemical_formula_moiety 'C16 H34 Cl Ga N4'
_chemical_formula_sum 'C16 H34 Cl Ga N4'
_chemical_formula_weight 387.64
_space_group_crystal_system monoclinic
_space_group_IT_number 15
_space_group_name_Hall '-C 2yc'
_space_group_name_H-M_alt 'C 1 2/c 1'
_atom_sites_solution_hydrogens geom
_atom_sites_solution_primary dual
_audit_creation_date 2020-06-15
_audit_creation_method
;
Olex2 1.3
(compiled 2020.02.04 svn.rd84adfe8 for OlexSys, GUI svn.r6032)
;
_audit_update_record
;
2025-04-15 deposited with the CCDC.	2025-05-26 downloaded from the CCDC.
;
_cell_angle_alpha 90
_cell_angle_beta 108.129(2)
_cell_angle_gamma 90
_cell_formula_units_Z 4
_cell_length_a 11.5212(7)
_cell_length_b 12.8021(8)
_cell_length_c 14.1052(9)
_cell_measurement_reflns_used 9215
_cell_measurement_temperature 150.0
_cell_measurement_theta_max 36.300
_cell_measurement_theta_min 2.447
_cell_volume 1977.2(2)
_computing_cell_refinement 'SAINT V8.38A (Bruker, 2018)'
_computing_data_reduction 'SAINT V8.38A (Bruker, 2018)'
_computing_molecular_graphics 'Olex2 1.3 (Dolomanov et al., 2009)'
_computing_publication_material 'Olex2 1.3 (Dolomanov et al., 2009)'
_computing_structure_refinement 'SHELXL 2018/3 (Sheldrick, 2015)'
_computing_structure_solution 'SHELXT 2018/2 (Sheldrick, 2018)'
_diffrn_ambient_temperature 150.0
_diffrn_measured_fraction_theta_full 1.000
_diffrn_measured_fraction_theta_max 0.991
_diffrn_measurement_device_type 'Bruker APEX-II CCD'
_diffrn_measurement_method '\f and \w scans'
_diffrn_radiation_type MoK\a
_diffrn_radiation_wavelength 0.71073
_diffrn_reflns_av_R_equivalents 0.0423
_diffrn_reflns_av_unetI/netI 0.0277
_diffrn_reflns_Laue_measured_fraction_full 1.000
_diffrn_reflns_Laue_measured_fraction_max 0.991
_diffrn_reflns_limit_h_max 18
_diffrn_reflns_limit_h_min -19
_diffrn_reflns_limit_k_max 21
_diffrn_reflns_limit_k_min -21
_diffrn_reflns_limit_l_max 23
_diffrn_reflns_limit_l_min -24
_diffrn_reflns_number 30070
_diffrn_reflns_point_group_measured_fraction_full 1.000
_diffrn_reflns_point_group_measured_fraction_max 0.991
_diffrn_reflns_theta_full 25.242
_diffrn_reflns_theta_max 37.342
_diffrn_reflns_theta_min 2.448
_diffrn_source_current 31.0
_diffrn_source_power 1.705
_diffrn_source_voltage 55.0
_diffrn_standards_number 0
_exptl_absorpt_coefficient_mu 1.530
_exptl_absorpt_correction_T_max 0.7473
_exptl_absorpt_correction_T_min 0.6316
_exptl_absorpt_correction_type multi-scan
_exptl_absorpt_process_details
;
SADABS-2016/2 (Bruker,2016/2) was used for absorption correction.
wR2(int) was 0.0987 before and 0.0499 after correction.
The Ratio of minimum to maximum transmission is 0.8452.
The \l/2 correction factor is Not present.
;
_exptl_crystal_colour colourless
_exptl_crystal_colour_primary colourless
_exptl_crystal_density_diffrn 1.302
_exptl_crystal_description block
_exptl_crystal_F_000 824
_refine_diff_density_max 0.513
_refine_diff_density_min -0.298
_refine_diff_density_rms 0.059
_refine_ls_extinction_method none
_refine_ls_goodness_of_fit_ref 1.028
_refine_ls_hydrogen_treatment constr
_refine_ls_matrix_type full
_refine_ls_number_parameters 106
_refine_ls_number_reflns 5114
_refine_ls_number_restraints 0
_refine_ls_restrained_S_all 1.028
_refine_ls_R_factor_all 0.0302
_refine_ls_R_factor_gt 0.0241
_refine_ls_shift/su_max 0.001
_refine_ls_shift/su_mean 0.000
_refine_ls_structure_factor_coef Fsqd
_refine_ls_weighting_details 'w=1/[\s^2^(Fo^2^)+(0.0293P)^2^+0.5459P] where P=(Fo^2^+2Fc^2^)/3'
_refine_ls_weighting_scheme calc
_refine_ls_wR_factor_gt 0.0598
_refine_ls_wR_factor_ref 0.0625
_reflns_Friedel_coverage 0.000
_reflns_number_gt 4514
_reflns_number_total 5114
_reflns_threshold_expression 'I > 2\s(I)'
_cod_data_source_file d5dt00944h2.cif
_cod_data_source_block L22GaCl
_cod_depositor_comments 'Adding full bibliography for 7718786--7718794.cif.'
_cod_database_code 7718791
_shelx_shelxl_version_number 2018/3
_shelx_space_group_comment
;
The symmetry employed for this shelxl refinement is uniquely defined
by the following loop, which should always be used as a source of
symmetry information in preference to the above space-group names.
They are only intended as comments.
;
_olex2_refinement_description
;
1. Fixed Uiso
 At 1.2 times of:
  All C(H) groups
 At 1.5 times of:
  All C(H,H,H) groups
2.a Ternary CH refined with riding coordinates:
 C007(H007), C008(H008)
2.b Idealised Me refined as rotating group:
 C006(H00A,H00B,H00C), C009(H00D,H00E,H00F), C00A(H00G,H00H,H00I), C00B(H00J,
 H00K,H00L), C00C(H00M,H00N,H00O)
;
_olex2_submission_special_instructions 'No special instructions were received'

loop_
_space_group_symop_operation_xyz
'x, y, z'
'-x, y, -z+1/2'
'x+1/2, y+1/2, z'
'-x+1/2, y+1/2, -z+1/2'
'-x, -y, -z'
'x, -y, z-1/2'
'-x+1/2, -y+1/2, -z'
'x+1/2, -y+1/2, z-1/2'

loop_
_atom_site_label
_atom_site_type_symbol
_atom_site_fract_x
_atom_site_fract_y
_atom_site_fract_z
_atom_site_U_iso_or_equiv
_atom_site_adp_type
_atom_site_occupancy
_atom_site_site_symmetry_order
_atom_site_calc_flag
_atom_site_refinement_flags_posn
_atom_site_refinement_flags_adp
_atom_site_refinement_flags_occupancy
_atom_site_disorder_assembly
_atom_site_disorder_group
Ga01 Ga 0.500000 0.25938(2) 0.250000 0.01490(3) Uani 1 2 d S T P . .
Cl02 Cl 0.500000 0.08701(2) 0.250000 0.02427(6) Uani 1 2 d S T P . .
N003 N 0.64902(6) 0.33538(5) 0.32143(5) 0.01739(11) Uani 1 1 d . . . . .
N004 N 0.52590(6) 0.28430(5) 0.40457(5) 0.01716(11) Uani 1 1 d . . . . .
C005 C 0.62731(7) 0.33538(6) 0.40968(5) 0.01627(12) Uani 1 1 d . . . . .
C006 C 0.71019(8) 0.38734(7) 0.50152(6) 0.02175(14) Uani 1 1 d . . . . .
H00A H 0.795485 0.374037 0.505943 0.033 Uiso 1 1 calc R U . . .
H00B H 0.694115 0.359066 0.560777 0.033 Uiso 1 1 calc R U . . .
H00C H 0.694973 0.462777 0.497658 0.033 Uiso 1 1 calc R U . . .
C007 C 0.73766(7) 0.40314(6) 0.29671(6) 0.01872(13) Uani 1 1 d . . . . .
H007 H 0.799083 0.426478 0.360323 0.022 Uiso 1 1 calc R U . . .
C008 C 0.49727(8) 0.25012(6) 0.49413(6) 0.02116(14) Uani 1 1 d . . . . .
H008 H 0.576166 0.234916 0.547124 0.025 Uiso 1 1 calc R U . . .
C009 C 0.80399(9) 0.34152(8) 0.23682(7) 0.02647(17) Uani 1 1 d . . . . .
H00D H 0.846668 0.282216 0.276528 0.040 Uiso 1 1 calc R U . . .
H00E H 0.863305 0.386932 0.220153 0.040 Uiso 1 1 calc R U . . .
H00F H 0.744650 0.315766 0.175275 0.040 Uiso 1 1 calc R U . . .
C00A C 0.67459(10) 0.49974(8) 0.24025(8) 0.02941(18) Uani 1 1 d . . . . .
H00G H 0.613212 0.478234 0.178006 0.044 Uiso 1 1 calc R U . . .
H00H H 0.735331 0.544639 0.224966 0.044 Uiso 1 1 calc R U . . .
H00I H 0.634768 0.538352 0.281542 0.044 Uiso 1 1 calc R U . . .
C00B C 0.43015(10) 0.33383(8) 0.53436(7) 0.02880(18) Uani 1 1 d . . . . .
H00J H 0.478506 0.398248 0.547113 0.043 Uiso 1 1 calc R U . . .
H00K H 0.418566 0.309307 0.596619 0.043 Uiso 1 1 calc R U . . .
H00L H 0.350394 0.347555 0.485128 0.043 Uiso 1 1 calc R U . . .
C00C C 0.42339(10) 0.14900(8) 0.47226(8) 0.03012(19) Uani 1 1 d . . . . .
H00M H 0.346204 0.161387 0.419323 0.045 Uiso 1 1 calc R U . . .
H00N H 0.406410 0.125570 0.532765 0.045 Uiso 1 1 calc R U . . .
H00O H 0.470158 0.095150 0.450674 0.045 Uiso 1 1 calc R U . . .

loop_
_atom_site_aniso_label
_atom_site_aniso_U_11
_atom_site_aniso_U_22
_atom_site_aniso_U_33
_atom_site_aniso_U_23
_atom_site_aniso_U_13
_atom_site_aniso_U_12
Ga01 0.01435(5) 0.01527(5) 0.01456(5) 0.000 0.00377(4) 0.000
Cl02 0.02854(14) 0.01564(11) 0.03101(13) 0.000 0.01272(11) 0.000
N003 0.0183(3) 0.0194(3) 0.0140(2) 0.00004(19) 0.0045(2) -0.0036(2)
N004 0.0171(3) 0.0205(3) 0.0142(2) 0.0019(2) 0.0054(2) 0.0015(2)
C005 0.0171(3) 0.0165(3) 0.0143(3) 0.0010(2) 0.0035(2) 0.0031(2)
C006 0.0219(4) 0.0249(4) 0.0161(3) -0.0037(2) 0.0025(2) 0.0013(3)
C007 0.0172(3) 0.0211(3) 0.0171(3) 0.0010(2) 0.0040(2) -0.0036(2)
C008 0.0213(3) 0.0275(4) 0.0164(3) 0.0048(2) 0.0085(3) 0.0048(3)
C009 0.0226(4) 0.0327(4) 0.0264(4) -0.0029(3) 0.0109(3) -0.0034(3)
C00A 0.0293(4) 0.0237(4) 0.0347(4) 0.0096(3) 0.0090(4) -0.0008(3)
C00B 0.0282(4) 0.0376(5) 0.0238(4) -0.0043(3) 0.0128(3) 0.0042(3)
C00C 0.0357(5) 0.0283(4) 0.0325(4) 0.0072(3) 0.0195(4) -0.0004(4)

loop_
_atom_type_symbol
_atom_type_description
_atom_type_scat_dispersion_real
_atom_type_scat_dispersion_imag
_atom_type_scat_source
C C 0.0033 0.0016 'International Tables Vol C Tables 4.2.6.8 and 6.1.1.4'
H H 0.0000 0.0000 'International Tables Vol C Tables 4.2.6.8 and 6.1.1.4'
Cl Cl 0.1484 0.1585 'International Tables Vol C Tables 4.2.6.8 and 6.1.1.4'
Ga Ga 0.2307 1.6083 'International Tables Vol C Tables 4.2.6.8 and 6.1.1.4'
N N 0.0061 0.0033 'International Tables Vol C Tables 4.2.6.8 and 6.1.1.4'

loop_
_geom_angle_atom_site_label_1
_geom_angle_atom_site_label_2
_geom_angle_atom_site_label_3
_geom_angle
_geom_angle_site_symmetry_1
_geom_angle_site_symmetry_3
_geom_angle_publ_flag
Cl02 Ga01 C005 113.169(17) . . ?
Cl02 Ga01 C005 113.169(17) . 2_655 ?
N003 Ga01 Cl02 119.80(2) 2_655 . ?
N003 Ga01 Cl02 119.80(2) . . ?
N003 Ga01 N003 120.40(4) 2_655 . ?
N003 Ga01 N004 105.86(3) . 2_655 ?
N003 Ga01 N004 65.03(3) . . ?
N003 Ga01 N004 105.86(3) 2_655 . ?
N003 Ga01 N004 65.03(3) 2_655 2_655 ?
N003 Ga01 C005 32.77(3) . . ?
N003 Ga01 C005 116.73(3) 2_655 . ?
N003 Ga01 C005 32.77(3) 2_655 2_655 ?
N003 Ga01 C005 116.73(3) . 2_655 ?
N004 Ga01 Cl02 98.612(19) . . ?
N004 Ga01 Cl02 98.613(19) 2_655 . ?
N004 Ga01 N004 162.77(4) . 2_655 ?
N004 Ga01 C005 136.69(3) . 2_655 ?
N004 Ga01 C005 136.69(3) 2_655 . ?
N004 Ga01 C005 32.27(3) 2_655 2_655 ?
N004 Ga01 C005 32.28(3) . . ?
C005 Ga01 C005 133.66(3) . 2_655 ?
C005 N003 Ga01 95.19(5) . . ?
C005 N003 C007 124.46(7) . . ?
C007 N003 Ga01 137.54(5) . . ?
C005 N004 Ga01 88.28(4) . . ?
C005 N004 C008 122.15(7) . . ?
C008 N004 Ga01 146.98(6) . . ?
N003 C005 Ga01 52.04(4) . . ?
N003 C005 C006 123.12(7) . . ?
N004 C005 Ga01 59.45(4) . . ?
N004 C005 N003 111.45(7) . . ?
N004 C005 C006 125.42(7) . . ?
C006 C005 Ga01 174.91(6) . . ?
C005 C006 H00A 109.5 . . ?
C005 C006 H00B 109.5 . . ?
C005 C006 H00C 109.5 . . ?
H00A C006 H00B 109.5 . . ?
H00A C006 H00C 109.5 . . ?
H00B C006 H00C 109.5 . . ?
N003 C007 H007 108.4 . . ?
N003 C007 C009 109.44(7) . . ?
N003 C007 C00A 110.52(7) . . ?
C009 C007 H007 108.4 . . ?
C009 C007 C00A 111.69(7) . . ?
C00A C007 H007 108.4 . . ?
N004 C008 H008 107.8 . . ?
N004 C008 C00B 112.65(7) . . ?
N004 C008 C00C 109.83(7) . . ?
C00B C008 H008 107.8 . . ?
C00C C008 H008 107.8 . . ?
C00C C008 C00B 110.75(8) . . ?
C007 C009 H00D 109.5 . . ?
C007 C009 H00E 109.5 . . ?
C007 C009 H00F 109.5 . . ?
H00D C009 H00E 109.5 . . ?
H00D C009 H00F 109.5 . . ?
H00E C009 H00F 109.5 . . ?
C007 C00A H00G 109.5 . . ?
C007 C00A H00H 109.5 . . ?
C007 C00A H00I 109.5 . . ?
H00G C00A H00H 109.5 . . ?
H00G C00A H00I 109.5 . . ?
H00H C00A H00I 109.5 . . ?
C008 C00B H00J 109.5 . . ?
C008 C00B H00K 109.5 . . ?
C008 C00B H00L 109.5 . . ?
H00J C00B H00K 109.5 . . ?
H00J C00B H00L 109.5 . . ?
H00K C00B H00L 109.5 . . ?
C008 C00C H00M 109.5 . . ?
C008 C00C H00N 109.5 . . ?
C008 C00C H00O 109.5 . . ?
H00M C00C H00N 109.5 . . ?
H00M C00C H00O 109.5 . . ?
H00N C00C H00O 109.5 . . ?

loop_
_geom_bond_atom_site_label_1
_geom_bond_atom_site_label_2
_geom_bond_distance
_geom_bond_site_symmetry_2
_geom_bond_publ_flag
Ga01 Cl02 2.2067(3) . ?
Ga01 N003 1.9578(7) 2_655 ?
Ga01 N003 1.9578(7) . ?
Ga01 N004 2.1306(6) . ?
Ga01 N004 2.1306(6) 2_655 ?
Ga01 C005 2.4729(8) . ?
Ga01 C005 2.4729(8) 2_655 ?
N003 C005 1.3440(10) . ?
N003 C007 1.4623(10) . ?
N004 C005 1.3211(10) . ?
N004 C008 1.4682(10) . ?
C005 C006 1.5041(11) . ?
C006 H00A 0.9800 . ?
C006 H00B 0.9800 . ?
C006 H00C 0.9800 . ?
C007 H007 1.0000 . ?
C007 C009 1.5237(12) . ?
C007 C00A 1.5269(12) . ?
C008 H008 1.0000 . ?
C008 C00B 1.5302(12) . ?
C008 C00C 1.5271(14) . ?
C009 H00D 0.9800 . ?
C009 H00E 0.9800 . ?
C009 H00F 0.9800 . ?
C00A H00G 0.9800 . ?
C00A H00H 0.9800 . ?
C00A H00I 0.9800 . ?
C00B H00J 0.9800 . ?
C00B H00K 0.9800 . ?
C00B H00L 0.9800 . ?
C00C H00M 0.9800 . ?
C00C H00N 0.9800 . ?
C00C H00O 0.9800 . ?

loop_
_geom_torsion_atom_site_label_1
_geom_torsion_atom_site_label_2
_geom_torsion_atom_site_label_3
_geom_torsion_atom_site_label_4
_geom_torsion
_geom_torsion_site_symmetry_1
_geom_torsion_site_symmetry_2
_geom_torsion_site_symmetry_3
_geom_torsion_site_symmetry_4
_geom_torsion_publ_flag
Ga01 N003 C005 N004 2.20(7) . . . . ?
Ga01 N003 C005 C006 -178.06(6) . . . . ?
Ga01 N003 C007 C009 -64.17(10) . . . . ?
Ga01 N003 C007 C00A 59.24(10) . . . . ?
Ga01 N004 C005 N003 -2.01(6) . . . . ?
Ga01 N004 C005 C006 178.25(7) . . . . ?
Ga01 N004 C008 C00B -117.91(10) . . . . ?
Ga01 N004 C008 C00C 6.06(13) . . . . ?
C005 N003 C007 C009 139.96(8) . . . . ?
C005 N003 C007 C00A -96.63(9) . . . . ?
C005 N004 C008 C00B 87.69(10) . . . . ?
C005 N004 C008 C00C -148.35(8) . . . . ?
C007 N003 C005 Ga01 163.91(9) . . . . ?
C007 N003 C005 N004 166.11(7) . . . . ?
C007 N003 C005 C006 -14.15(12) . . . . ?
C008 N004 C005 Ga01 166.38(8) . . . . ?
C008 N004 C005 N003 164.36(7) . . . . ?
C008 N004 C005 C006 -15.37(12) . . . . ?
